data_7102972
loop_
_publ_author_name
'Mough, Scott T'
'Holman, K Travis'

_publ_section_title
;
 A soft coordination polymer derived from container molecule ligands.
;
_journal_issue 12
_journal_name_full 'Chemical communications (Cambridge, England)'
_journal_page_first 1407
_journal_page_last 1409
_journal_paper_doi 10.1039/b715339b
_journal_year 2008
_chemical_formula_moiety '(C78 H72 O18), 3(C3 H7 N O), (C4 H10 O)'
_chemical_formula_sum 'C91 H103 N3 O22'
_chemical_formula_weight 1590.76
_chemical_name_systematic
;
?
;
_space_group_IT_number 14
_symmetry_cell_setting monoclinic
_symmetry_space_group_name_Hall '-P 2yn'
_symmetry_space_group_name_H-M 'P 1 21/n 1'
_atom_sites_solution_hydrogens geom
_atom_sites_solution_primary direct
_atom_sites_solution_secondary difmap
_audit_creation_method SHELXL-97
_cell_angle_alpha 90.00
_cell_angle_beta 108.469(3)
_cell_angle_gamma 90.00
_cell_formula_units_Z 4
_cell_length_a 20.862(4)
_cell_length_b 17.512(3)
_cell_length_c 24.050(4)
_cell_measurement_reflns_used 4179
_cell_measurement_temperature 173(2)
_cell_measurement_theta_max 27.40
_cell_measurement_theta_min 2.28
_cell_volume 8334(2)
_computing_cell_refinement 'SAINT, Bruker-AXS'
_computing_data_collection 'SMART, Bruker-AXS'
_computing_data_reduction 'SAINT, Bruker-AXS'
_computing_molecular_graphics 'X-SEED, L.Barbour (1999); http://x-seed.net/'
_computing_structure_refinement 'SHELXL-97 (Sheldrick, 1997)'
_computing_structure_solution 'SHELXS-97 (Sheldrick, 1990)'
_diffrn_ambient_temperature 173(2)
_diffrn_measured_fraction_theta_full 0.999
_diffrn_measured_fraction_theta_max 0.999
_diffrn_measurement_device_type 'SMART 1k CCD (Siemens)'
_diffrn_measurement_method 'omega scans'
_diffrn_radiation_monochromator graphite
_diffrn_radiation_source 'fine-focus sealed tube'
_diffrn_radiation_type MoK\a
_diffrn_radiation_wavelength 0.71073
_diffrn_reflns_av_R_equivalents 0.0693
_diffrn_reflns_av_sigmaI/netI 0.0786
_diffrn_reflns_limit_h_max 24
_diffrn_reflns_limit_h_min -24
_diffrn_reflns_limit_k_max 20
_diffrn_reflns_limit_k_min -20
_diffrn_reflns_limit_l_max 28
_diffrn_reflns_limit_l_min -28
_diffrn_reflns_number 61481
_diffrn_reflns_theta_full 25.00
_diffrn_reflns_theta_max 25.00
_diffrn_reflns_theta_min 1.47
_exptl_absorpt_coefficient_mu 0.090
_exptl_absorpt_correction_T_max 0.9821
_exptl_absorpt_correction_T_min 0.8737
_exptl_absorpt_correction_type empirical
_exptl_absorpt_process_details 'SADABS, G. Sheldrick (1999)'
_exptl_crystal_colour colorless
_exptl_crystal_density_diffrn 1.268
_exptl_crystal_density_method 'not measured'
_exptl_crystal_description prism
_exptl_crystal_F_000 3384
_exptl_crystal_size_max 0.42
_exptl_crystal_size_mid 0.22
_exptl_crystal_size_min 0.20
_refine_diff_density_max 0.677
_refine_diff_density_min -0.341
_refine_diff_density_rms 0.049
_refine_ls_extinction_method none
_refine_ls_goodness_of_fit_ref 0.941
_refine_ls_hydrogen_treatment constr
_refine_ls_matrix_type full
_refine_ls_number_parameters 1036
_refine_ls_number_reflns 14666
_refine_ls_number_restraints 80
_refine_ls_restrained_S_all 0.944
_refine_ls_R_factor_all 0.1181
_refine_ls_R_factor_gt 0.0599
_refine_ls_shift/su_max 0.000
_refine_ls_shift/su_mean 0.000
_refine_ls_structure_factor_coef Fsqd
_refine_ls_weighting_details 'calc w=1/[\s^2^(Fo^2^)+(0.0908P)^2^+0.0000P] where P=(Fo^2^+2Fc^2^)/3'
_refine_ls_weighting_scheme calc
_refine_ls_wR_factor_gt 0.1494
_refine_ls_wR_factor_ref 0.1704
_reflns_number_gt 7690
_reflns_number_total 14666
_reflns_threshold_expression >2sigma(I)
_cod_data_source_file b715339b.txt
_cod_data_source_block 03107sq
_cod_original_sg_symbol_H-M P21/n
_cod_database_code 7102972

loop_
_symmetry_equiv_pos_as_xyz
'x, y, z'
'-x+1/2, y+1/2, -z+1/2'
'-x, -y, -z'
'x-1/2, -y-1/2, z-1/2'

loop_
_atom_site_label
_atom_site_type_symbol
_atom_site_fract_x
_atom_site_fract_y
_atom_site_fract_z
_atom_site_U_iso_or_equiv
_atom_site_adp_type
_atom_site_occupancy
_atom_site_symmetry_multiplicity
_atom_site_calc_flag
_atom_site_refinement_flags
_atom_site_disorder_assembly
_atom_site_disorder_group
O1 O 0.33878(12) -0.00399(15) 0.53274(15) 0.0885(10) Uani 1 1 d . . .
O2 O 0.45826(12) 0.05611(13) 0.55190(13) 0.0675(7) Uani 1 1 d . . .
O3 O 0.75077(12) 0.19456(16) 0.59083(13) 0.0746(8) Uani 1 1 d . . .
O4 O 0.76262(16) 0.2842(2) 0.65885(18) 0.1208(13) Uani 1 1 d . . .
O5 O 0.50763(10) 0.34253(11) 0.68148(9) 0.0419(5) Uani 1 1 d . . .
O6 O 0.46689(11) 0.48098(12) 0.64874(10) 0.0530(6) Uani 1 1 d . . .
O7 O 0.44986(11) 0.43752(12) 0.51660(10) 0.0491(6) Uani 1 1 d . . .
O8 O 0.33611(10) 0.50718(12) 0.47514(9) 0.0479(6) Uani 1 1 d . . .
O9 O 0.38706(12) 0.82504(13) 0.61016(12) 0.0664(7) Uani 1 1 d . . .
O10 O 0.43349(12) 0.77552(15) 0.54658(11) 0.0682(7) Uani 1 1 d . . .
O11 O 0.13872(9) 0.60285(11) 0.59101(9) 0.0411(5) Uani 1 1 d . . .
O12 O 0.06264(10) 0.48321(12) 0.57001(9) 0.0496(6) Uani 1 1 d . . .
O13 O 0.02418(11) 0.32962(12) 0.34848(11) 0.0561(6) Uani 1 1 d . . .
O14 O 0.02228(9) 0.18094(10) 0.37703(8) 0.0334(5) Uani 1 1 d . . .
O15 O 0.05415(11) -0.16364(11) 0.46341(9) 0.0449(5) Uani 1 1 d . . .
O16 O 0.11760(13) -0.15720(12) 0.55760(10) 0.0646(7) Uani 1 1 d . . .
O17 O 0.19185(10) 0.11579(11) 0.63089(9) 0.0473(6) Uani 1 1 d . . .
O18 O 0.31541(11) 0.07908(12) 0.68639(10) 0.0530(6) Uani 1 1 d . . .
C1 C 0.24397(17) 0.13842(18) 0.34723(17) 0.0566(10) Uani 1 1 d . . .
H1A H 0.2226 0.0886 0.3330 0.068 Uiso 1 1 calc R . .
H1B H 0.2631 0.1582 0.3173 0.068 Uiso 1 1 calc R . .
C2 C 0.30207(16) 0.12452(18) 0.40336(18) 0.0521(9) Uani 1 1 d . . .
C3 C 0.29275(19) 0.07024(19) 0.4428(2) 0.0626(11) Uani 1 1 d . . .
H3 H 0.2497 0.0468 0.4350 0.075 Uiso 1 1 calc R . .
C4 C 0.34438(19) 0.0497(2) 0.4928(2) 0.0663(12) Uani 1 1 d . . .
C5 C 0.40857(18) 0.08310(19) 0.50368(19) 0.0563(10) Uani 1 1 d . . .
C6 C 0.41718(18) 0.13831(19) 0.46595(18) 0.0553(10) Uani 1 1 d . . .
H6 H 0.4599 0.1626 0.4744 0.066 Uiso 1 1 calc R . .
C7 C 0.36506(18) 0.16001(18) 0.41544(18) 0.0531(10) Uani 1 1 d . . .
C8 C 0.2722(2) -0.0275(3) 0.5304(3) 0.123(2) Uani 1 1 d . . .
H8A H 0.2446 0.0176 0.5308 0.184 Uiso 1 1 calc R . .
H8B H 0.2749 -0.0596 0.5645 0.184 Uiso 1 1 calc R . .
H8C H 0.2516 -0.0567 0.4944 0.184 Uiso 1 1 calc R . .
C9 C 0.52738(17) 0.0673(2) 0.55352(19) 0.0651(11) Uani 1 1 d . . .
H9A H 0.5285 0.0738 0.5130 0.078 Uiso 1 1 calc R . .
H9B H 0.5538 0.0210 0.5700 0.078 Uiso 1 1 calc R . .
C10 C 0.56031(16) 0.13565(18) 0.58953(15) 0.0475(8) Uani 1 1 d . . .
C11 C 0.53127(17) 0.17549(18) 0.62553(15) 0.0496(9) Uani 1 1 d . . .
H11 H 0.4866 0.1629 0.6246 0.060 Uiso 1 1 calc R . .
C12 C 0.56530(18) 0.23235(18) 0.66228(14) 0.0468(8) Uani 1 1 d . . .
C13 C 0.62969(18) 0.25127(18) 0.66264(15) 0.0531(9) Uani 1 1 d . . .
H13 H 0.6538 0.2903 0.6882 0.064 Uiso 1 1 calc R . .
C14 C 0.65985(16) 0.21392(18) 0.62607(15) 0.0475(8) Uani 1 1 d . . .
C15 C 0.62466(16) 0.15588(19) 0.59004(15) 0.0480(9) Uani 1 1 d . . .
H15 H 0.6450 0.1296 0.5654 0.058 Uiso 1 1 calc R . .
C16 C 0.7297(2) 0.2360(3) 0.6279(2) 0.0688(11) Uani 1 1 d . . .
C17 C 0.81748(19) 0.2113(3) 0.5878(2) 0.1069(17) Uani 1 1 d . . .
H17A H 0.8238 0.2668 0.5876 0.160 Uiso 1 1 calc R . .
H17B H 0.8222 0.1894 0.5518 0.160 Uiso 1 1 calc R . .
H17C H 0.8516 0.1892 0.6218 0.160 Uiso 1 1 calc R . .
C18 C 0.5332(2) 0.2690(2) 0.70291(15) 0.0623(11) Uani 1 1 d . . .
H18A H 0.4958 0.2364 0.7063 0.075 Uiso 1 1 calc R . .
H18B H 0.5669 0.2740 0.7424 0.075 Uiso 1 1 calc R . .
C19 C 0.46101(14) 0.37314(16) 0.70503(12) 0.0342(7) Uani 1 1 d . . .
C20 C 0.43558(13) 0.33644(16) 0.74428(12) 0.0317(7) Uani 1 1 d . . .
H20 H 0.4528 0.2875 0.7584 0.038 Uiso 1 1 calc R . .
C21 C 0.38552(13) 0.36863(15) 0.76395(11) 0.0292(7) Uani 1 1 d . . .
C22 C 0.36156(14) 0.44198(16) 0.74497(12) 0.0331(7) Uani 1 1 d . . .
C23 C 0.38943(14) 0.48011(16) 0.70603(12) 0.0357(7) Uani 1 1 d . . .
H23 H 0.3742 0.5302 0.6933 0.043 Uiso 1 1 calc R . .
C24 C 0.43764(15) 0.44721(17) 0.68605(13) 0.0375(7) Uani 1 1 d . . .
C25 C 0.4344(2) 0.54669(19) 0.61731(16) 0.0604(10) Uani 1 1 d . . .
H25A H 0.3863 0.5359 0.5986 0.091 Uiso 1 1 calc R . .
H25B H 0.4551 0.5597 0.5872 0.091 Uiso 1 1 calc R . .
H25C H 0.4395 0.5897 0.6445 0.091 Uiso 1 1 calc R . .
C26 C 0.30626(14) 0.48190(16) 0.76218(12) 0.0345(7) Uani 1 1 d . . .
H26A H 0.3192 0.5359 0.7716 0.041 Uiso 1 1 calc R . .
H26B H 0.3017 0.4575 0.7979 0.041 Uiso 1 1 calc R . .
C27 C 0.37922(17) 0.22308(18) 0.37740(16) 0.0539(10) Uani 1 1 d . . .
H27A H 0.3513 0.2148 0.3361 0.065 Uiso 1 1 calc R . .
H27B H 0.4273 0.2210 0.3794 0.065 Uiso 1 1 calc R . .
C28 C 0.36359(16) 0.30182(17) 0.39738(15) 0.0435(8) Uani 1 1 d . . .
C29 C 0.41432(16) 0.33481(17) 0.44474(15) 0.0456(8) Uani 1 1 d . . .
H29 H 0.4567 0.3097 0.4597 0.055 Uiso 1 1 calc R . .
C30 C 0.40418(16) 0.40263(17) 0.46999(14) 0.0408(8) Uani 1 1 d . . .
C31 C 0.34225(16) 0.44021(17) 0.44712(14) 0.0398(8) Uani 1 1 d . . .
C32 C 0.29285(16) 0.40973(17) 0.39943(14) 0.0433(8) Uani 1 1 d . . .
H32 H 0.2513 0.4362 0.3834 0.052 Uiso 1 1 calc R . .
C33 C 0.30307(16) 0.33989(17) 0.37409(14) 0.0413(8) Uani 1 1 d . . .
C34 C 0.51327(16) 0.3997(2) 0.54263(15) 0.0542(9) Uani 1 1 d . . .
H34A H 0.5051 0.3480 0.5544 0.081 Uiso 1 1 calc R . .
H34B H 0.5401 0.4284 0.5771 0.081 Uiso 1 1 calc R . .
H34C H 0.5379 0.3969 0.5141 0.081 Uiso 1 1 calc R . .
C35 C 0.27486(17) 0.54855(18) 0.45412(14) 0.0485(9) Uani 1 1 d . . .
H35A H 0.2358 0.5145 0.4502 0.058 Uiso 1 1 calc R . .
H35B H 0.2702 0.5711 0.4153 0.058 Uiso 1 1 calc R . .
C36 C 0.27791(15) 0.61046(17) 0.49845(13) 0.0396(8) Uani 1 1 d . . .
C37 C 0.23071(15) 0.61162(17) 0.52815(13) 0.0396(8) Uani 1 1 d . . .
H37 H 0.1961 0.5741 0.5193 0.048 Uiso 1 1 calc R . .
C38 C 0.23292(15) 0.66630(16) 0.57050(13) 0.0360(7) Uani 1 1 d . . .
C39 C 0.28435(15) 0.72034(17) 0.58342(14) 0.0410(8) Uani 1 1 d . . .
H39 H 0.2868 0.7578 0.6126 0.049 Uiso 1 1 calc R . .
C40 C 0.33230(15) 0.72034(17) 0.55427(13) 0.0388(7) Uani 1 1 d . . .
C41 C 0.32843(15) 0.66548(17) 0.51154(13) 0.0399(8) Uani 1 1 d . . .
H41 H 0.3607 0.6656 0.4911 0.048 Uiso 1 1 calc R . .
C42 C 0.38943(17) 0.77572(19) 0.56860(15) 0.0478(8) Uani 1 1 d . . .
C43 C 0.44088(19) 0.8809(2) 0.6284(2) 0.0812(13) Uani 1 1 d . . .
H43A H 0.4844 0.8559 0.6334 0.122 Uiso 1 1 calc R . .
H43B H 0.4412 0.9039 0.6656 0.122 Uiso 1 1 calc R . .
H43C H 0.4335 0.9208 0.5984 0.122 Uiso 1 1 calc R . .
C44 C 0.17978(15) 0.66970(16) 0.60065(14) 0.0421(8) Uani 1 1 d . . .
H44A H 0.2021 0.6763 0.6433 0.051 Uiso 1 1 calc R . .
H44B H 0.1506 0.7148 0.5862 0.051 Uiso 1 1 calc R . .
C45 C 0.16142(14) 0.54189(16) 0.62855(13) 0.0342(7) Uani 1 1 d . . .
C46 C 0.22122(14) 0.54045(16) 0.67505(13) 0.0349(7) Uani 1 1 d . . .
H46 H 0.2513 0.5826 0.6806 0.042 Uiso 1 1 calc R . .
C47 C 0.23872(14) 0.47897(16) 0.71399(12) 0.0318(7) Uani 1 1 d . . .
C48 C 0.19408(14) 0.41766(16) 0.70638(12) 0.0318(7) Uani 1 1 d . . .
C49 C 0.13466(14) 0.41821(16) 0.65734(13) 0.0360(7) Uani 1 1 d . . .
H49 H 0.1046 0.3760 0.6510 0.043 Uiso 1 1 calc R . .
C50 C 0.11925(14) 0.47865(16) 0.61848(13) 0.0354(7) Uani 1 1 d . . .
C51 C 0.02729(19) 0.41463(19) 0.55103(16) 0.0707(12) Uani 1 1 d . . .
H51A H 0.0579 0.3768 0.5431 0.106 Uiso 1 1 calc R . .
H51B H -0.0104 0.4241 0.5152 0.106 Uiso 1 1 calc R . .
H51C H 0.0098 0.3952 0.5816 0.106 Uiso 1 1 calc R . .
C52 C 0.20420(14) 0.35061(16) 0.74863(12) 0.0346(7) Uani 1 1 d . . .
H52A H 0.2314 0.3685 0.7881 0.041 Uiso 1 1 calc R . .
H52B H 0.1594 0.3353 0.7509 0.041 Uiso 1 1 calc R . .
C53 C 0.24536(16) 0.31073(19) 0.32234(14) 0.0488(9) Uani 1 1 d . . .
H53A H 0.2639 0.2744 0.2998 0.059 Uiso 1 1 calc R . .
H53B H 0.2260 0.3544 0.2963 0.059 Uiso 1 1 calc R . .
C54 C 0.18858(15) 0.27117(17) 0.33870(13) 0.0391(8) Uani 1 1 d . . .
C55 C 0.13415(15) 0.31549(17) 0.34071(12) 0.0403(8) Uani 1 1 d . . .
H55 H 0.1344 0.3686 0.3327 0.048 Uiso 1 1 calc R . .
C56 C 0.07967(14) 0.28515(16) 0.35390(12) 0.0342(7) Uani 1 1 d . . .
C57 C 0.07975(14) 0.20712(16) 0.36668(11) 0.0296(7) Uani 1 1 d . . .
C58 C 0.13386(14) 0.16294(16) 0.36569(12) 0.0358(7) Uani 1 1 d . . .
H58 H 0.1342 0.1103 0.3752 0.043 Uiso 1 1 calc R . .
C59 C 0.18869(15) 0.19326(17) 0.35102(13) 0.0395(8) Uani 1 1 d . . .
C60 C 0.0110(2) 0.3464(3) 0.3989(2) 0.1001(16) Uani 1 1 d . . .
H60A H -0.0151 0.3047 0.4084 0.150 Uiso 1 1 calc R . .
H60B H -0.0151 0.3939 0.3938 0.150 Uiso 1 1 calc R . .
H60C H 0.0536 0.3527 0.4308 0.150 Uiso 1 1 calc R . .
C61 C 0.01427(14) 0.10036(15) 0.38069(12) 0.0324(7) Uani 1 1 d . . .
H61A H 0.0309 0.0750 0.3511 0.039 Uiso 1 1 calc R . .
H61B H -0.0344 0.0885 0.3711 0.039 Uiso 1 1 calc R . .
C62 C 0.05158(13) 0.06829(15) 0.44042(11) 0.0275(6) Uani 1 1 d . . .
C63 C 0.07650(13) 0.11557(16) 0.48911(12) 0.0310(7) Uani 1 1 d . . .
H63 H 0.0744 0.1694 0.4842 0.037 Uiso 1 1 calc R . .
C64 C 0.10439(14) 0.08461(17) 0.54466(12) 0.0333(7) Uani 1 1 d . . .
C65 C 0.10971(14) 0.00568(17) 0.55133(12) 0.0345(7) Uani 1 1 d . . .
H65 H 0.1298 -0.0158 0.5891 0.041 Uiso 1 1 calc R . .
C66 C 0.08563(13) -0.04189(16) 0.50260(12) 0.0307(7) Uani 1 1 d . . .
C67 C 0.05678(13) -0.01042(16) 0.44766(12) 0.0295(7) Uani 1 1 d . . .
H67 H 0.0404 -0.0429 0.4145 0.035 Uiso 1 1 calc R . .
C68 C 0.08852(15) -0.12555(17) 0.51172(14) 0.0383(7) Uani 1 1 d . . .
C69 C 0.0488(2) -0.24578(17) 0.46876(17) 0.0627(10) Uani 1 1 d . . .
H69A H 0.0941 -0.2685 0.4805 0.094 Uiso 1 1 calc R . .
H69B H 0.0218 -0.2671 0.4309 0.094 Uiso 1 1 calc R . .
H69C H 0.0270 -0.2572 0.4984 0.094 Uiso 1 1 calc R . .
C70 C 0.12615(15) 0.13737(18) 0.59643(13) 0.0434(8) Uani 1 1 d . . .
H70A H 0.1261 0.1909 0.5831 0.052 Uiso 1 1 calc R . .
H70B H 0.0947 0.1334 0.6196 0.052 Uiso 1 1 calc R . .
C71 C 0.22592(15) 0.16533(16) 0.67459(12) 0.0358(7) Uani 1 1 d . . .
C72 C 0.19877(14) 0.23051(16) 0.69097(12) 0.0332(7) Uani 1 1 d . . .
H72 H 0.1523 0.2418 0.6726 0.040 Uiso 1 1 calc R . .
C73 C 0.23824(13) 0.28002(15) 0.73394(12) 0.0303(7) Uani 1 1 d . . .
C74 C 0.30621(13) 0.26295(15) 0.76071(11) 0.0289(6) Uani 1 1 d . . .
C75 C 0.33232(14) 0.19474(16) 0.74606(12) 0.0337(7) Uani 1 1 d . . .
H75 H 0.3781 0.1818 0.7659 0.040 Uiso 1 1 calc R . .
C76 C 0.29338(15) 0.14600(16) 0.70364(13) 0.0363(7) Uani 1 1 d . . .
C77 C 0.38254(18) 0.0567(2) 0.71706(19) 0.0749(12) Uani 1 1 d . . .
H77A H 0.4142 0.0920 0.7078 0.112 Uiso 1 1 calc R . .
H77B H 0.3903 0.0048 0.7053 0.112 Uiso 1 1 calc R . .
H77C H 0.3896 0.0577 0.7593 0.112 Uiso 1 1 calc R . .
C78 C 0.35602(14) 0.31782(16) 0.80101(12) 0.0328(7) Uani 1 1 d . . .
H78A H 0.3926 0.2889 0.8297 0.039 Uiso 1 1 calc R . .
H78B H 0.3328 0.3494 0.8229 0.039 Uiso 1 1 calc R . .
O1SA O 0.89401(17) 0.03697(18) 0.66833(14) 0.0949(10) Uani 1 1 d D . .
N2SA N 0.85159(16) 0.01993(18) 0.74256(14) 0.0674(9) Uani 1 1 d D . .
C1SA C 0.8586(2) -0.0151(3) 0.7983(2) 0.0943(15) Uani 1 1 d D . .
H1S1 H 0.8981 -0.0489 0.8090 0.141 Uiso 1 1 calc R . .
H1S2 H 0.8179 -0.0448 0.7955 0.141 Uiso 1 1 calc R . .
H1S3 H 0.8647 0.0246 0.8282 0.141 Uiso 1 1 calc R . .
C2SA C 0.7924(2) 0.0680(3) 0.7163(2) 0.1062(17) Uani 1 1 d D . .
H2S1 H 0.7986 0.1174 0.7364 0.159 Uiso 1 1 calc R . .
H2S2 H 0.7520 0.0428 0.7201 0.159 Uiso 1 1 calc R . .
H2S3 H 0.7868 0.0760 0.6747 0.159 Uiso 1 1 calc R . .
C3SA C 0.8958(2) 0.0087(2) 0.71505(18) 0.0649(11) Uani 1 1 d D . .
H3SA H 0.9325 -0.0245 0.7331 0.078 Uiso 1 1 calc R . .
O1SB O 1.0204(2) 0.2895(3) 0.6706(2) 0.166(2) Uani 1 1 d . . .
N1SB N 0.9916(2) 0.2179(2) 0.73628(18) 0.0920(12) Uani 1 1 d . . .
C1SB C 0.9483(4) 0.2043(4) 0.7714(3) 0.174(3) Uani 1 1 d . . .
H1S4 H 0.9179 0.2479 0.7680 0.262 Uiso 1 1 calc R . .
H1S5 H 0.9758 0.1977 0.8124 0.262 Uiso 1 1 calc R . .
H1S6 H 0.9216 0.1580 0.7575 0.262 Uiso 1 1 calc R . .
C2SB C 1.0420(4) 0.1633(4) 0.7348(4) 0.231(5) Uani 1 1 d . . .
H2S4 H 1.0586 0.1749 0.7020 0.346 Uiso 1 1 calc R . .
H2S5 H 1.0222 0.1120 0.7298 0.346 Uiso 1 1 calc R . .
H2S6 H 1.0795 0.1657 0.7716 0.346 Uiso 1 1 calc R . .
C3SB C 0.9824(3) 0.2786(3) 0.7038(3) 0.123(2) Uani 1 1 d . . .
H3SB H 0.9485 0.3146 0.7042 0.148 Uiso 1 1 calc R . .
O1SC O 0.1509(5) 0.3031(6) 0.5107(4) 0.0683(19) Uiso 0.28 1 d PD A 2
N1SC N 0.2664(6) 0.2943(11) 0.5529(9) 0.044(2) Uiso 0.28 1 d PD A 2
C1SC C 0.3285(8) 0.2577(10) 0.5555(9) 0.091(4) Uiso 0.28 1 d PD A 2
H2S7 H 0.3663 0.2852 0.5830 0.136 Uiso 0.28 1 calc PR A 2
H2S8 H 0.3339 0.2578 0.5165 0.136 Uiso 0.28 1 calc PR A 2
H2S9 H 0.3280 0.2049 0.5689 0.136 Uiso 0.28 1 calc PR A 2
C2SC C 0.2766(8) 0.3711(7) 0.5826(6) 0.058(3) Uiso 0.28 1 d PD A 2
H1S7 H 0.3248 0.3791 0.6029 0.087 Uiso 0.28 1 calc PR A 2
H1S8 H 0.2518 0.3728 0.6110 0.087 Uiso 0.28 1 calc PR A 2
H1S9 H 0.2597 0.4112 0.5532 0.087 Uiso 0.28 1 calc PR A 2
C3SC C 0.2053(6) 0.2694(8) 0.5202(6) 0.062(4) Uiso 0.28 1 d PD A 2
H3SC H 0.2036 0.2207 0.5025 0.074 Uiso 0.28 1 calc PR A 2
O1SE O 0.1419(5) 0.2959(6) 0.5299(4) 0.0683(19) Uiso 0.28 1 d PD B 3
N1SE N 0.2552(6) 0.2957(12) 0.5531(8) 0.044(2) Uiso 0.28 1 d PD B 3
C1SE C 0.3151(9) 0.3086(13) 0.6004(9) 0.118(6) Uiso 0.28 1 d PD B 3
H1SX H 0.3530 0.2825 0.5926 0.177 Uiso 0.28 1 calc PR B 3
H1SY H 0.3095 0.2888 0.6366 0.177 Uiso 0.28 1 calc PR B 3
H1SZ H 0.3244 0.3636 0.6044 0.177 Uiso 0.28 1 calc PR B 3
C2SE C 0.2593(10) 0.2363(9) 0.5136(8) 0.094(4) Uiso 0.28 1 d PD B 3
H2SX H 0.3068 0.2235 0.5199 0.141 Uiso 0.28 1 calc PR B 3
H2SY H 0.2384 0.2536 0.4731 0.141 Uiso 0.28 1 calc PR B 3
H2SZ H 0.2354 0.1909 0.5206 0.141 Uiso 0.28 1 calc PR B 3
C3SE C 0.1972(7) 0.3244(9) 0.5565(7) 0.092(5) Uiso 0.28 1 d PD B 3
H3SE H 0.1987 0.3682 0.5802 0.110 Uiso 0.28 1 calc PR B 3
O1SD O 0.1786(9) 0.4196(9) 0.4942(8) 0.101(3) Uiso 0.22 1 d PD C 4
N1SD N 0.2531(8) 0.3271(10) 0.5441(7) 0.045(3) Uiso 0.22 1 d PD C 4
C1SD C 0.3181(11) 0.3350(17) 0.5867(11) 0.118(6) Uiso 0.22 1 d PD C 4
H1SA H 0.3386 0.2844 0.5969 0.177 Uiso 0.22 1 calc PR C 4
H1SB H 0.3136 0.3596 0.6218 0.177 Uiso 0.22 1 calc PR C 4
H1SC H 0.3469 0.3664 0.5706 0.177 Uiso 0.22 1 calc PR C 4
C2SD C 0.2438(12) 0.2707(12) 0.4977(9) 0.094(4) Uiso 0.22 1 d PD C 4
H2SA H 0.2845 0.2685 0.4858 0.141 Uiso 0.22 1 calc PR C 4
H2SB H 0.2050 0.2852 0.4640 0.141 Uiso 0.22 1 calc PR C 4
H2SC H 0.2355 0.2205 0.5121 0.141 Uiso 0.22 1 calc PR C 4
C3SD C 0.2192(11) 0.3929(12) 0.5398(9) 0.117(8) Uiso 0.22 1 d PD C 4
H3SD H 0.2268 0.4219 0.5748 0.141 Uiso 0.22 1 calc PR C 4
O1SF O 0.1791(9) 0.3914(10) 0.4887(8) 0.101(3) Uiso 0.22 1 d PD D 5
N1SF N 0.2657(9) 0.3156(12) 0.5414(7) 0.045(3) Uiso 0.22 1 d PD D 5
C1SF C 0.3051(12) 0.2479(13) 0.5445(12) 0.091(4) Uiso 0.22 1 d PD D 5
H2SD H 0.2763 0.2073 0.5214 0.136 Uiso 0.22 1 calc PR D 5
H2SE H 0.3237 0.2315 0.5854 0.136 Uiso 0.22 1 calc PR D 5
H2SF H 0.3421 0.2584 0.5287 0.136 Uiso 0.22 1 calc PR D 5
C2SF C 0.2737(10) 0.3516(10) 0.5992(7) 0.058(3) Uiso 0.22 1 d PD D 5
H1SD H 0.3055 0.3944 0.6054 0.087 Uiso 0.22 1 calc PR D 5
H1SE H 0.2911 0.3138 0.6304 0.087 Uiso 0.22 1 calc PR D 5
H1SF H 0.2298 0.3704 0.6001 0.087 Uiso 0.22 1 calc PR D 5
C3SF C 0.2089(9) 0.3298(12) 0.4961(8) 0.088(6) Uiso 0.22 1 d PD D 5
H3SF H 0.1912 0.2901 0.4686 0.106 Uiso 0.22 1 calc PR D 5

loop_
_atom_site_aniso_label
_atom_site_aniso_U_11
_atom_site_aniso_U_22
_atom_site_aniso_U_33
_atom_site_aniso_U_23
_atom_site_aniso_U_13
_atom_site_aniso_U_12
O1 0.0439(16) 0.0607(17) 0.170(3) 0.0409(19) 0.0463(17) 0.0052(13)
O2 0.0431(15) 0.0513(15) 0.115(2) -0.0035(15) 0.0341(15) -0.0014(12)
O3 0.0463(16) 0.082(2) 0.107(2) 0.0186(17) 0.0407(16) 0.0029(14)
O4 0.069(2) 0.103(3) 0.187(4) -0.041(3) 0.036(2) -0.039(2)
O5 0.0470(13) 0.0384(12) 0.0430(13) 0.0083(10) 0.0179(10) 0.0131(10)
O6 0.0589(15) 0.0507(14) 0.0584(15) 0.0263(12) 0.0313(12) 0.0134(11)
O7 0.0425(13) 0.0431(13) 0.0591(15) -0.0089(12) 0.0124(11) 0.0021(11)
O8 0.0422(13) 0.0389(13) 0.0598(15) -0.0138(11) 0.0121(11) 0.0050(10)
O9 0.0567(16) 0.0520(15) 0.097(2) -0.0330(15) 0.0340(14) -0.0146(12)
O10 0.0533(16) 0.0746(18) 0.0870(19) -0.0185(15) 0.0369(15) -0.0184(13)
O11 0.0344(12) 0.0364(12) 0.0517(13) 0.0099(10) 0.0123(10) 0.0070(10)
O12 0.0420(13) 0.0397(13) 0.0521(14) 0.0011(11) -0.0065(11) -0.0012(10)
O13 0.0392(13) 0.0433(14) 0.0792(18) -0.0005(13) 0.0092(12) 0.0105(11)
O14 0.0309(11) 0.0315(11) 0.0369(12) 0.0059(9) 0.0095(9) 0.0027(9)
O15 0.0576(14) 0.0275(12) 0.0491(14) 0.0011(10) 0.0160(11) -0.0022(10)
O16 0.108(2) 0.0400(14) 0.0392(14) 0.0111(12) 0.0143(14) 0.0158(13)
O17 0.0486(14) 0.0308(12) 0.0445(13) -0.0051(10) -0.0108(11) -0.0032(10)
O18 0.0463(14) 0.0389(13) 0.0621(15) -0.0095(11) 0.0007(11) 0.0046(11)
C1 0.058(2) 0.038(2) 0.091(3) -0.0258(19) 0.049(2) -0.0154(17)
C2 0.038(2) 0.0300(18) 0.097(3) -0.0180(19) 0.034(2) -0.0024(15)
C3 0.044(2) 0.031(2) 0.126(4) -0.004(2) 0.046(2) -0.0037(17)
C4 0.045(2) 0.039(2) 0.129(4) 0.006(2) 0.047(3) 0.0064(18)
C5 0.045(2) 0.0323(19) 0.103(3) -0.013(2) 0.041(2) -0.0029(17)
C6 0.043(2) 0.035(2) 0.100(3) -0.019(2) 0.040(2) -0.0080(16)
C7 0.052(2) 0.0282(18) 0.097(3) -0.0203(19) 0.048(2) -0.0063(16)
C8 0.055(3) 0.110(4) 0.217(6) 0.077(4) 0.064(3) 0.001(3)
C9 0.041(2) 0.047(2) 0.114(3) -0.016(2) 0.034(2) -0.0034(17)
C10 0.042(2) 0.0392(19) 0.069(2) -0.0012(17) 0.0286(18) 0.0058(15)
C11 0.044(2) 0.044(2) 0.069(2) 0.0066(19) 0.0299(18) 0.0052(16)
C12 0.057(2) 0.0382(19) 0.050(2) 0.0085(17) 0.0233(18) 0.0131(17)
C13 0.063(2) 0.040(2) 0.050(2) 0.0031(17) 0.0078(19) 0.0080(17)
C14 0.044(2) 0.0389(19) 0.060(2) 0.0108(18) 0.0172(17) 0.0021(16)
C15 0.042(2) 0.046(2) 0.065(2) 0.0005(18) 0.0288(17) 0.0053(16)
C16 0.051(3) 0.065(3) 0.091(3) 0.015(2) 0.024(2) -0.005(2)
C17 0.052(3) 0.118(4) 0.167(5) 0.039(4) 0.058(3) 0.000(3)
C18 0.088(3) 0.053(2) 0.053(2) 0.0157(19) 0.032(2) 0.035(2)
C19 0.0306(16) 0.0368(18) 0.0323(17) 0.0000(14) 0.0059(14) 0.0017(14)
C20 0.0280(16) 0.0307(16) 0.0296(16) -0.0014(13) -0.0003(13) -0.0024(13)
C21 0.0267(15) 0.0322(16) 0.0235(15) -0.0028(13) 0.0006(12) -0.0073(13)
C22 0.0289(16) 0.0375(18) 0.0274(16) -0.0046(14) 0.0011(13) -0.0019(13)
C23 0.0358(17) 0.0288(16) 0.0389(18) 0.0054(14) 0.0068(14) 0.0016(13)
C24 0.0424(19) 0.0361(18) 0.0339(17) 0.0067(14) 0.0119(15) -0.0004(15)
C25 0.089(3) 0.043(2) 0.058(2) 0.0203(18) 0.037(2) 0.0165(19)
C26 0.0392(18) 0.0282(16) 0.0332(17) -0.0029(13) 0.0075(14) -0.0033(13)
C27 0.048(2) 0.049(2) 0.080(3) -0.0240(19) 0.0426(19) -0.0129(17)
C28 0.050(2) 0.0350(18) 0.060(2) -0.0138(16) 0.0374(18) -0.0181(16)
C29 0.047(2) 0.0349(18) 0.067(2) -0.0031(17) 0.0350(18) -0.0029(15)
C30 0.043(2) 0.0335(18) 0.051(2) -0.0040(16) 0.0226(17) -0.0058(15)
C31 0.045(2) 0.0310(17) 0.049(2) -0.0075(15) 0.0233(16) -0.0043(15)
C32 0.044(2) 0.0412(19) 0.051(2) -0.0024(16) 0.0254(17) -0.0086(15)
C33 0.049(2) 0.0384(19) 0.047(2) -0.0101(16) 0.0289(17) -0.0160(16)
C34 0.047(2) 0.057(2) 0.058(2) 0.0005(18) 0.0152(17) 0.0108(17)
C35 0.052(2) 0.044(2) 0.050(2) -0.0042(17) 0.0177(17) 0.0078(17)
C36 0.0441(19) 0.0380(18) 0.0355(18) -0.0009(15) 0.0106(15) 0.0065(15)
C37 0.0408(19) 0.0308(17) 0.0463(19) 0.0020(15) 0.0123(16) 0.0031(14)
C38 0.0392(18) 0.0310(17) 0.0392(18) 0.0060(15) 0.0146(14) 0.0091(14)
C39 0.0432(19) 0.0333(18) 0.0434(19) -0.0038(15) 0.0092(15) 0.0043(15)
C40 0.0380(18) 0.0346(18) 0.0468(19) 0.0017(15) 0.0178(15) 0.0042(14)
C41 0.0380(18) 0.0414(19) 0.0421(19) 0.0049(16) 0.0154(15) 0.0074(15)
C42 0.041(2) 0.045(2) 0.058(2) -0.0042(18) 0.0167(18) 0.0016(16)
C43 0.055(2) 0.058(3) 0.133(4) -0.037(3) 0.033(2) -0.014(2)
C44 0.0425(19) 0.0292(17) 0.056(2) 0.0053(15) 0.0182(16) 0.0041(14)
C45 0.0363(18) 0.0267(16) 0.0415(18) 0.0021(14) 0.0151(15) 0.0044(14)
C46 0.0315(17) 0.0303(17) 0.0443(19) -0.0034(14) 0.0142(15) 0.0024(13)
C47 0.0332(17) 0.0293(16) 0.0318(17) -0.0038(14) 0.0088(13) 0.0030(13)
C48 0.0341(17) 0.0303(16) 0.0321(17) -0.0007(13) 0.0118(14) 0.0038(13)
C49 0.0309(17) 0.0325(17) 0.0415(18) -0.0018(15) 0.0070(14) 0.0015(13)
C50 0.0324(17) 0.0351(18) 0.0349(18) -0.0007(15) 0.0052(14) 0.0059(14)
C51 0.074(3) 0.044(2) 0.066(3) 0.008(2) -0.018(2) -0.013(2)
C52 0.0307(16) 0.0379(18) 0.0336(17) 0.0003(14) 0.0081(13) -0.0001(13)
C53 0.058(2) 0.050(2) 0.046(2) -0.0084(17) 0.0270(17) -0.0157(17)
C54 0.0454(19) 0.0383(19) 0.0353(18) -0.0079(15) 0.0153(15) -0.0108(15)
C55 0.047(2) 0.0323(17) 0.0378(18) -0.0007(14) 0.0076(15) -0.0045(15)
C56 0.0345(17) 0.0289(17) 0.0343(17) -0.0011(14) 0.0040(14) 0.0016(14)
C57 0.0313(16) 0.0323(17) 0.0234(15) 0.0000(13) 0.0063(13) -0.0011(13)
C58 0.0401(18) 0.0275(16) 0.0416(18) -0.0027(14) 0.0156(15) -0.0013(14)
C59 0.0406(19) 0.0370(18) 0.0469(19) -0.0136(15) 0.0222(15) -0.0071(14)
C60 0.086(3) 0.109(4) 0.110(4) -0.025(3) 0.038(3) 0.024(3)
C61 0.0305(16) 0.0327(17) 0.0309(17) 0.0005(13) 0.0054(13) -0.0018(13)
C62 0.0230(15) 0.0331(17) 0.0272(16) 0.0024(13) 0.0090(12) -0.0014(12)
C63 0.0301(16) 0.0299(16) 0.0297(16) 0.0000(13) 0.0047(13) 0.0004(13)
C64 0.0323(17) 0.0381(18) 0.0263(16) -0.0051(14) 0.0048(13) 0.0007(13)
C65 0.0339(17) 0.0415(19) 0.0252(16) 0.0026(14) 0.0053(13) 0.0053(14)
C66 0.0310(16) 0.0316(16) 0.0303(17) 0.0044(14) 0.0108(13) 0.0046(13)
C67 0.0263(15) 0.0361(17) 0.0260(16) -0.0031(13) 0.0084(12) -0.0001(13)
C68 0.0461(19) 0.0386(19) 0.0332(19) 0.0012(16) 0.0168(16) 0.0061(15)
C69 0.088(3) 0.0299(19) 0.074(3) -0.0011(18) 0.032(2) -0.0082(18)
C70 0.0405(19) 0.046(2) 0.0354(18) -0.0070(15) 0.0009(15) 0.0008(15)
C71 0.0393(18) 0.0277(16) 0.0320(17) 0.0015(14) -0.0007(14) -0.0063(14)
C72 0.0290(16) 0.0309(17) 0.0337(17) 0.0062(14) 0.0017(13) -0.0036(13)
C73 0.0300(16) 0.0310(16) 0.0283(16) 0.0026(13) 0.0069(13) -0.0049(13)
C74 0.0297(16) 0.0285(16) 0.0269(16) 0.0036(13) 0.0067(13) -0.0040(12)
C75 0.0298(16) 0.0323(17) 0.0342(17) 0.0037(14) 0.0032(13) -0.0048(13)
C76 0.0413(18) 0.0252(16) 0.0387(18) 0.0012(14) 0.0076(15) 0.0012(14)
C77 0.050(2) 0.056(2) 0.108(3) -0.015(2) 0.010(2) 0.0154(19)
C78 0.0304(16) 0.0362(17) 0.0261(16) 0.0003(13) 0.0010(13) -0.0045(13)
O1SA 0.133(3) 0.091(2) 0.084(2) 0.0114(18) 0.066(2) 0.0385(19)
N2SA 0.081(2) 0.065(2) 0.067(2) -0.0070(18) 0.0404(19) 0.0210(18)
C1SA 0.104(4) 0.111(4) 0.083(3) 0.006(3) 0.052(3) 0.024(3)
C2SA 0.123(4) 0.093(4) 0.122(4) 0.012(3) 0.065(3) 0.052(3)
C3SA 0.075(3) 0.065(3) 0.058(3) -0.016(2) 0.026(2) 0.014(2)
O1SB 0.155(4) 0.187(5) 0.137(4) 0.053(3) 0.021(3) -0.060(3)
N1SB 0.118(3) 0.059(2) 0.111(3) 0.012(2) 0.052(3) 0.004(2)
C1SB 0.251(8) 0.148(6) 0.203(7) -0.027(5) 0.183(7) -0.010(6)
C2SB 0.298(10) 0.145(6) 0.360(12) 0.097(7) 0.261(10) 0.108(7)
C3SB 0.115(5) 0.092(4) 0.156(6) 0.013(4) 0.032(4) -0.027(4)

loop_
_atom_type_symbol
_atom_type_description
_atom_type_scat_dispersion_real
_atom_type_scat_dispersion_imag
_atom_type_scat_source
C C 0.0033 0.0016 'International Tables Vol C Tables 4.2.6.8 and 6.1.1.4'
H H 0.0000 0.0000 'International Tables Vol C Tables 4.2.6.8 and 6.1.1.4'
N N 0.0061 0.0033 'International Tables Vol C Tables 4.2.6.8 and 6.1.1.4'
O O 0.0106 0.0060 'International Tables Vol C Tables 4.2.6.8 and 6.1.1.4'

loop_
_geom_angle_atom_site_label_1
_geom_angle_atom_site_label_2
_geom_angle_atom_site_label_3
_geom_angle
_geom_angle_site_symmetry_1
_geom_angle_site_symmetry_3
_geom_angle_publ_flag
C4 O1 C8 117.7(3) . . ?
C5 O2 C9 117.2(3) . . ?
C16 O3 C17 116.9(4) . . ?
C19 O5 C18 115.7(2) . . ?
C24 O6 C25 117.4(2) . . ?
C30 O7 C34 117.4(2) . . ?
C31 O8 C35 118.3(2) . . ?
C42 O9 C43 117.1(3) . . ?
C45 O11 C44 117.7(2) . . ?
C50 O12 C51 116.5(2) . . ?
C60 O13 C56 116.3(3) . . ?
C57 O14 C61 117.8(2) . . ?
C68 O15 C69 116.9(3) . . ?
C71 O17 C70 116.8(2) . . ?
C76 O18 C77 116.8(2) . . ?
C2 C1 C59 116.9(3) . . ?
C2 C1 H1A 108.1 . . ?
C59 C1 H1A 108.1 . . ?
C2 C1 H1B 108.1 . . ?
C59 C1 H1B 108.1 . . ?
H1A C1 H1B 107.3 . . ?
C7 C2 C3 119.0(4) . . ?
C7 C2 C1 123.1(3) . . ?
C3 C2 C1 117.9(3) . . ?
C4 C3 C2 121.9(3) . . ?
C4 C3 H3 119.0 . . ?
C2 C3 H3 119.0 . . ?
O1 C4 C3 124.7(3) . . ?
O1 C4 C5 116.2(4) . . ?
C3 C4 C5 119.1(4) . . ?
O2 C5 C6 125.3(3) . . ?
O2 C5 C4 115.7(4) . . ?
C6 C5 C4 119.0(4) . . ?
C5 C6 C7 122.3(3) . . ?
C5 C6 H6 118.8 . . ?
C7 C6 H6 118.8 . . ?
C2 C7 C6 118.6(3) . . ?
C2 C7 C27 123.1(4) . . ?
C6 C7 C27 118.2(3) . . ?
O1 C8 H8A 109.5 . . ?
O1 C8 H8B 109.5 . . ?
H8A C8 H8B 109.5 . . ?
O1 C8 H8C 109.5 . . ?
H8A C8 H8C 109.5 . . ?
H8B C8 H8C 109.5 . . ?
O2 C9 C10 113.1(3) . . ?
O2 C9 H9A 109.0 . . ?
C10 C9 H9A 109.0 . . ?
O2 C9 H9B 109.0 . . ?
C10 C9 H9B 109.0 . . ?
H9A C9 H9B 107.8 . . ?
C15 C10 C11 118.6(3) . . ?
C15 C10 C9 118.1(3) . . ?
C11 C10 C9 123.1(3) . . ?
C12 C11 C10 121.8(3) . . ?
C12 C11 H11 119.1 . . ?
C10 C11 H11 119.1 . . ?
C11 C12 C13 118.8(3) . . ?
C11 C12 C18 119.1(3) . . ?
C13 C12 C18 122.0(3) . . ?
C12 C13 C14 121.0(3) . . ?
C12 C13 H13 119.5 . . ?
C14 C13 H13 119.5 . . ?
C15 C14 C13 118.9(3) . . ?
C15 C14 C16 121.8(3) . . ?
C13 C14 C16 119.3(4) . . ?
C10 C15 C14 120.9(3) . . ?
C10 C15 H15 119.6 . . ?
C14 C15 H15 119.6 . . ?
O4 C16 O3 123.9(4) . . ?
O4 C16 C14 124.6(4) . . ?
O3 C16 C14 111.4(4) . . ?
O3 C17 H17A 109.5 . . ?
O3 C17 H17B 109.5 . . ?
H17A C17 H17B 109.5 . . ?
O3 C17 H17C 109.5 . . ?
H17A C17 H17C 109.5 . . ?
H17B C17 H17C 109.5 . . ?
O5 C18 C12 110.2(3) . . ?
O5 C18 H18A 109.6 . . ?
C12 C18 H18A 109.6 . . ?
O5 C18 H18B 109.6 . . ?
C12 C18 H18B 109.6 . . ?
H18A C18 H18B 108.1 . . ?
C20 C19 O5 125.0(3) . . ?
C20 C19 C24 118.8(3) . . ?
O5 C19 C24 116.2(3) . . ?
C19 C20 C21 122.4(3) . . ?
C19 C20 H20 118.8 . . ?
C21 C20 H20 118.8 . . ?
C20 C21 C22 119.2(3) . . ?
C20 C21 C78 116.6(2) . . ?
C22 C21 C78 124.0(3) . . ?
C21 C22 C23 118.0(3) . . ?
C21 C22 C26 123.9(3) . . ?
C23 C22 C26 118.1(3) . . ?
C24 C23 C22 122.3(3) . . ?
C24 C23 H23 118.9 . . ?
C22 C23 H23 118.9 . . ?
O6 C24 C23 125.2(3) . . ?
O6 C24 C19 115.4(3) . . ?
C23 C24 C19 119.3(3) . . ?
O6 C25 H25A 109.5 . . ?
O6 C25 H25B 109.5 . . ?
H25A C25 H25B 109.5 . . ?
O6 C25 H25C 109.5 . . ?
H25A C25 H25C 109.5 . . ?
H25B C25 H25C 109.5 . . ?
C22 C26 C47 112.3(2) . . ?
C22 C26 H26A 109.1 . . ?
C47 C26 H26A 109.1 . . ?
C22 C26 H26B 109.1 . . ?
C47 C26 H26B 109.1 . . ?
H26A C26 H26B 107.9 . . ?
C7 C27 C28 111.4(2) . . ?
C7 C27 H27A 109.4 . . ?
C28 C27 H27A 109.4 . . ?
C7 C27 H27B 109.4 . . ?
C28 C27 H27B 109.4 . . ?
H27A C27 H27B 108.0 . . ?
C33 C28 C29 119.1(3) . . ?
C33 C28 C27 124.5(3) . . ?
C29 C28 C27 116.3(3) . . ?
C30 C29 C28 121.8(3) . . ?
C30 C29 H29 119.1 . . ?
C28 C29 H29 119.1 . . ?
O7 C30 C29 125.6(3) . . ?
O7 C30 C31 115.5(3) . . ?
C29 C30 C31 118.9(3) . . ?
O8 C31 C32 125.0(3) . . ?
O8 C31 C30 115.2(3) . . ?
C32 C31 C30 119.8(3) . . ?
C31 C32 C33 121.1(3) . . ?
C31 C32 H32 119.4 . . ?
C33 C32 H32 119.4 . . ?
C28 C33 C32 119.1(3) . . ?
C28 C33 C53 123.8(3) . . ?
C32 C33 C53 117.1(3) . . ?
O7 C34 H34A 109.5 . . ?
O7 C34 H34B 109.5 . . ?
H34A C34 H34B 109.5 . . ?
O7 C34 H34C 109.5 . . ?
H34A C34 H34C 109.5 . . ?
H34B C34 H34C 109.5 . . ?
O8 C35 C36 106.5(2) . . ?
O8 C35 H35A 110.4 . . ?
C36 C35 H35A 110.4 . . ?
O8 C35 H35B 110.4 . . ?
C36 C35 H35B 110.4 . . ?
H35A C35 H35B 108.6 . . ?
C37 C36 C41 119.0(3) . . ?
C37 C36 C35 119.8(3) . . ?
C41 C36 C35 121.2(3) . . ?
C36 C37 C38 121.6(3) . . ?
C36 C37 H37 119.2 . . ?
C38 C37 H37 119.2 . . ?
C37 C38 C39 118.5(3) . . ?
C37 C38 C44 121.5(3) . . ?
C39 C38 C44 120.0(3) . . ?
C38 C39 C40 121.0(3) . . ?
C38 C39 H39 119.5 . . ?
C40 C39 H39 119.5 . . ?
C41 C40 C39 119.3(3) . . ?
C41 C40 C42 118.4(3) . . ?
C39 C40 C42 122.2(3) . . ?
C36 C41 C40 120.6(3) . . ?
C36 C41 H41 119.7 . . ?
C40 C41 H41 119.7 . . ?
O10 C42 O9 123.3(3) . . ?
O10 C42 C40 124.5(3) . . ?
O9 C42 C40 112.2(3) . . ?
O9 C43 H43A 109.5 . . ?
O9 C43 H43B 109.5 . . ?
H43A C43 H43B 109.5 . . ?
O9 C43 H43C 109.5 . . ?
H43A C43 H43C 109.5 . . ?
H43B C43 H43C 109.5 . . ?
O11 C44 C38 112.7(2) . . ?
O11 C44 H44A 109.1 . . ?
C38 C44 H44A 109.1 . . ?
O11 C44 H44B 109.1 . . ?
C38 C44 H44B 109.1 . . ?
H44A C44 H44B 107.8 . . ?
O11 C45 C46 125.1(3) . . ?
O11 C45 C50 115.8(3) . . ?
C46 C45 C50 119.0(3) . . ?
C45 C46 C47 122.1(3) . . ?
C45 C46 H46 118.9 . . ?
C47 C46 H46 118.9 . . ?
C48 C47 C46 118.9(3) . . ?
C48 C47 C26 123.1(3) . . ?
C46 C47 C26 117.9(2) . . ?
C47 C48 C49 118.5(3) . . ?
C47 C48 C52 124.1(2) . . ?
C49 C48 C52 117.4(2) . . ?
C50 C49 C48 121.6(3) . . ?
C50 C49 H49 119.2 . . ?
C48 C49 H49 119.2 . . ?
O12 C50 C49 124.9(3) . . ?
O12 C50 C45 115.4(3) . . ?
C49 C50 C45 119.7(3) . . ?
O12 C51 H51A 109.5 . . ?
O12 C51 H51B 109.5 . . ?
H51A C51 H51B 109.5 . . ?
O12 C51 H51C 109.5 . . ?
H51A C51 H51C 109.5 . . ?
H51B C51 H51C 109.5 . . ?
C73 C52 C48 116.6(2) . . ?
C73 C52 H52A 108.1 . . ?
C48 C52 H52A 108.1 . . ?
C73 C52 H52B 108.1 . . ?
C48 C52 H52B 108.1 . . ?
H52A C52 H52B 107.3 . . ?
C33 C53 C54 114.8(2) . . ?
C33 C53 H53A 108.6 . . ?
C54 C53 H53A 108.6 . . ?
C33 C53 H53B 108.6 . . ?
C54 C53 H53B 108.6 . . ?
H53A C53 H53B 107.5 . . ?
C55 C54 C59 119.0(3) . . ?
C55 C54 C53 117.7(3) . . ?
C59 C54 C53 123.3(3) . . ?
C56 C55 C54 122.4(3) . . ?
C56 C55 H55 118.8 . . ?
C54 C55 H55 118.8 . . ?
O13 C56 C55 119.6(3) . . ?
O13 C56 C57 121.3(3) . . ?
C55 C56 C57 118.8(3) . . ?
C58 C57 O14 125.6(2) . . ?
C58 C57 C56 119.3(3) . . ?
O14 C57 C56 115.1(2) . . ?
C57 C58 C59 122.0(3) . . ?
C57 C58 H58 119.0 . . ?
C59 C58 H58 119.0 . . ?
C54 C59 C58 118.4(3) . . ?
C54 C59 C1 123.6(3) . . ?
C58 C59 C1 117.9(3) . . ?
O13 C60 H60A 109.5 . . ?
O13 C60 H60B 109.5 . . ?
H60A C60 H60B 109.5 . . ?
O13 C60 H60C 109.5 . . ?
H60A C60 H60C 109.5 . . ?
H60B C60 H60C 109.5 . . ?
O14 C61 C62 113.1(2) . . ?
O14 C61 H61A 109.0 . . ?
C62 C61 H61A 109.0 . . ?
O14 C61 H61B 109.0 . . ?
C62 C61 H61B 109.0 . . ?
H61A C61 H61B 107.8 . . ?
C67 C62 C63 119.4(2) . . ?
C67 C62 C61 119.0(2) . . ?
C63 C62 C61 121.4(2) . . ?
C64 C63 C62 120.5(3) . . ?
C64 C63 H63 119.7 . . ?
C62 C63 H63 119.7 . . ?
C63 C64 C65 119.5(3) . . ?
C63 C64 C70 118.9(3) . . ?
C65 C64 C70 121.6(3) . . ?
C64 C65 C66 120.1(3) . . ?
C64 C65 H65 119.9 . . ?
C66 C65 H65 119.9 . . ?
C67 C66 C65 119.8(3) . . ?
C67 C66 C68 121.5(3) . . ?
C65 C66 C68 118.7(3) . . ?
C66 C67 C62 120.6(3) . . ?
C66 C67 H67 119.7 . . ?
C62 C67 H67 119.7 . . ?
O16 C68 O15 122.7(3) . . ?
O16 C68 C66 125.0(3) . . ?
O15 C68 C66 112.4(3) . . ?
O15 C69 H69A 109.5 . . ?
O15 C69 H69B 109.5 . . ?
H69A C69 H69B 109.5 . . ?
O15 C69 H69C 109.5 . . ?
H69A C69 H69C 109.5 . . ?
H69B C69 H69C 109.5 . . ?
O17 C70 C64 107.8(2) . . ?
O17 C70 H70A 110.2 . . ?
C64 C70 H70A 110.2 . . ?
O17 C70 H70B 110.2 . . ?
C64 C70 H70B 110.2 . . ?
H70A C70 H70B 108.5 . . ?
O17 C71 C72 125.3(3) . . ?
O17 C71 C76 115.1(3) . . ?
C72 C71 C76 119.6(3) . . ?
C71 C72 C73 121.5(3) . . ?
C71 C72 H72 119.3 . . ?
C73 C72 H72 119.3 . . ?
C74 C73 C72 118.9(3) . . ?
C74 C73 C52 123.3(2) . . ?
C72 C73 C52 117.8(2) . . ?
C73 C74 C75 119.1(2) . . ?
C73 C74 C78 123.4(3) . . ?
C75 C74 C78 117.2(2) . . ?
C76 C75 C74 121.9(3) . . ?
C76 C75 H75 119.1 . . ?
C74 C75 H75 119.1 . . ?
O18 C76 C75 125.3(3) . . ?
O18 C76 C71 115.9(3) . . ?
C75 C76 C71 118.9(3) . . ?
O18 C77 H77A 109.5 . . ?
O18 C77 H77B 109.5 . . ?
H77A C77 H77B 109.5 . . ?
O18 C77 H77C 109.5 . . ?
H77A C77 H77C 109.5 . . ?
H77B C77 H77C 109.5 . . ?
C74 C78 C21 108.6(2) . . ?
C74 C78 H78A 110.0 . . ?
C21 C78 H78A 110.0 . . ?
C74 C78 H78B 110.0 . . ?
C21 C78 H78B 110.0 . . ?
H78A C78 H78B 108.4 . . ?
C3SA N2SA C1SA 121.8(3) . . ?
C3SA N2SA C2SA 120.1(4) . . ?
C1SA N2SA C2SA 118.1(3) . . ?
N2SA C1SA H1S1 109.5 . . ?
N2SA C1SA H1S2 109.5 . . ?
H1S1 C1SA H1S2 109.5 . . ?
N2SA C1SA H1S3 109.5 . . ?
H1S1 C1SA H1S3 109.5 . . ?
H1S2 C1SA H1S3 109.5 . . ?
N2SA C2SA H2S1 109.5 . . ?
N2SA C2SA H2S2 109.5 . . ?
H2S1 C2SA H2S2 109.5 . . ?
N2SA C2SA H2S3 109.5 . . ?
H2S1 C2SA H2S3 109.5 . . ?
H2S2 C2SA H2S3 109.5 . . ?
O1SA C3SA N2SA 125.8(4) . . ?
O1SA C3SA H3SA 117.1 . . ?
N2SA C3SA H3SA 117.1 . . ?
C3SB N1SB C2SB 120.3(5) . . ?
C3SB N1SB C1SB 119.2(5) . . ?
C2SB N1SB C1SB 120.5(5) . . ?
N1SB C1SB H1S4 109.5 . . ?
N1SB C1SB H1S5 109.5 . . ?
H1S4 C1SB H1S5 109.5 . . ?
N1SB C1SB H1S6 109.5 . . ?
H1S4 C1SB H1S6 109.5 . . ?
H1S5 C1SB H1S6 109.5 . . ?
N1SB C2SB H2S4 109.5 . . ?
N1SB C2SB H2S5 109.5 . . ?
H2S4 C2SB H2S5 109.5 . . ?
N1SB C2SB H2S6 109.5 . . ?
H2S4 C2SB H2S6 109.5 . . ?
H2S5 C2SB H2S6 109.5 . . ?
N1SB C3SB O1SB 119.0(6) . . ?
N1SB C3SB H3SB 120.5 . . ?
O1SB C3SB H3SB 120.5 . . ?
C3SC N1SC C1SC 124.1(13) . . ?
C3SC N1SC C2SC 122.2(12) . . ?
C1SC N1SC C2SC 112.9(12) . . ?
N1SC C1SC H2S7 109.5 . . ?
N1SC C1SC H2S8 109.5 . . ?
H2S7 C1SC H2S8 109.5 . . ?
N1SC C1SC H2S9 109.5 . . ?
H2S7 C1SC H2S9 109.5 . . ?
H2S8 C1SC H2S9 109.5 . . ?
N1SC C2SC H1S7 109.5 . . ?
N1SC C2SC H1S8 109.5 . . ?
H1S7 C2SC H1S8 109.5 . . ?
N1SC C2SC H1S9 109.5 . . ?
H1S7 C2SC H1S9 109.5 . . ?
H1S8 C2SC H1S9 109.5 . . ?
O1SC C3SC N1SC 126.9(13) . . ?
O1SC C3SC H3SC 116.5 . . ?
N1SC C3SC H3SC 116.5 . . ?
C3SE N1SE C1SE 118.5(15) . . ?
C3SE N1SE C2SE 124.1(13) . . ?
C1SE N1SE C2SE 115.2(14) . . ?
N1SE C1SE H1SX 109.5 . . ?
N1SE C1SE H1SY 109.5 . . ?
H1SX C1SE H1SY 109.5 . . ?
N1SE C1SE H1SZ 109.5 . . ?
H1SX C1SE H1SZ 109.5 . . ?
H1SY C1SE H1SZ 109.5 . . ?
N1SE C2SE H2SX 109.5 . . ?
N1SE C2SE H2SY 109.5 . . ?
H2SX C2SE H2SY 109.5 . . ?
N1SE C2SE H2SZ 109.5 . . ?
H2SX C2SE H2SZ 109.5 . . ?
H2SY C2SE H2SZ 109.5 . . ?
O1SE C3SE N1SE 122.1(14) . . ?
O1SE C3SE H3SE 118.9 . . ?
N1SE C3SE H3SE 118.9 . . ?
C3SD N1SD C1SD 109.3(16) . . ?
C3SD N1SD C2SD 125.9(15) . . ?
C1SD N1SD C2SD 118.8(15) . . ?
N1SD C1SD H1SA 109.5 . . ?
N1SD C1SD H1SB 109.5 . . ?
H1SA C1SD H1SB 109.5 . . ?
N1SD C1SD H1SC 109.5 . . ?
H1SA C1SD H1SC 109.5 . . ?
H1SB C1SD H1SC 109.5 . . ?
N1SD C2SD H2SA 109.5 . . ?
N1SD C2SD H2SB 109.5 . . ?
H2SA C2SD H2SB 109.5 . . ?
N1SD C2SD H2SC 109.5 . . ?
H2SA C2SD H2SC 109.5 . . ?
H2SB C2SD H2SC 109.5 . . ?
O1SD C3SD N1SD 125.8(19) . . ?
O1SD C3SD H3SD 117.1 . . ?
N1SD C3SD H3SD 117.1 . . ?
C3SF N1SF C1SF 122.3(16) . . ?
C3SF N1SF C2SF 119.0(15) . . ?
C1SF N1SF C2SF 114.2(15) . . ?
N1SF C1SF H2SD 109.5 . . ?
N1SF C1SF H2SE 109.5 . . ?
H2SD C1SF H2SE 109.5 . . ?
N1SF C1SF H2SF 109.5 . . ?
H2SD C1SF H2SF 109.5 . . ?
H2SE C1SF H2SF 109.5 . . ?
N1SF C2SF H1SD 109.5 . . ?
N1SF C2SF H1SE 109.5 . . ?
H1SD C2SF H1SE 109.5 . . ?
N1SF C2SF H1SF 109.5 . . ?
H1SD C2SF H1SF 109.5 . . ?
H1SE C2SF H1SF 109.5 . . ?
O1SF C3SF N1SF 123.4(19) . . ?
O1SF C3SF H3SF 118.3 . . ?
N1SF C3SF H3SF 118.3 . . ?

loop_
_geom_bond_atom_site_label_1
_geom_bond_atom_site_label_2
_geom_bond_distance
_geom_bond_site_symmetry_2
_geom_bond_publ_flag
O1 C4 1.375(4) . ?
O1 C8 1.433(4) . ?
O2 C5 1.372(4) . ?
O2 C9 1.444(4) . ?
O3 C16 1.330(5) . ?
O3 C17 1.447(4) . ?
O4 C16 1.188(5) . ?
O5 C19 1.380(3) . ?
O5 C18 1.427(4) . ?
O6 C24 1.369(3) . ?
O6 C25 1.425(4) . ?
O7 C30 1.364(4) . ?
O7 C34 1.434(4) . ?
O8 C31 1.379(3) . ?
O8 C35 1.416(4) . ?
O9 C42 1.334(4) . ?
O9 C43 1.448(4) . ?
O10 C42 1.197(4) . ?
O11 C45 1.381(3) . ?
O11 C44 1.426(3) . ?
O12 C50 1.374(3) . ?
O12 C51 1.408(4) . ?
O13 C60 1.358(5) . ?
O13 C56 1.367(3) . ?
O14 C57 1.378(3) . ?
O14 C61 1.427(3) . ?
O15 C68 1.335(3) . ?
O15 C69 1.452(3) . ?
O16 C68 1.212(3) . ?
O17 C71 1.374(3) . ?
O17 C70 1.410(3) . ?
O18 C76 1.370(3) . ?
O18 C77 1.416(4) . ?
C1 C2 1.521(5) . ?
C1 C59 1.525(4) . ?
C1 H1A 0.9900 . ?
C1 H1B 0.9900 . ?
C2 C7 1.399(4) . ?
C2 C3 1.399(5) . ?
C3 C4 1.384(5) . ?
C3 H3 0.9500 . ?
C4 C5 1.408(5) . ?
C5 C6 1.376(5) . ?
C6 C7 1.402(5) . ?
C6 H6 0.9500 . ?
C7 C27 1.522(5) . ?
C8 H8A 0.9800 . ?
C8 H8B 0.9800 . ?
C8 H8C 0.9800 . ?
C9 C10 1.509(5) . ?
C9 H9A 0.9900 . ?
C9 H9B 0.9900 . ?
C10 C15 1.385(4) . ?
C10 C11 1.391(4) . ?
C11 C12 1.371(5) . ?
C11 H11 0.9500 . ?
C12 C13 1.381(5) . ?
C12 C18 1.493(4) . ?
C13 C14 1.396(4) . ?
C13 H13 0.9500 . ?
C14 C15 1.386(4) . ?
C14 C16 1.494(5) . ?
C15 H15 0.9500 . ?
C17 H17A 0.9800 . ?
C17 H17B 0.9800 . ?
C17 H17C 0.9800 . ?
C18 H18A 0.9900 . ?
C18 H18B 0.9900 . ?
C19 C20 1.380(4) . ?
C19 C24 1.410(4) . ?
C20 C21 1.395(4) . ?
C20 H20 0.9500 . ?
C21 C22 1.401(4) . ?
C21 C78 1.521(4) . ?
C22 C23 1.416(4) . ?
C22 C26 1.514(4) . ?
C23 C24 1.371(4) . ?
C23 H23 0.9500 . ?
C25 H25A 0.9800 . ?
C25 H25B 0.9800 . ?
C25 H25C 0.9800 . ?
C26 C47 1.515(4) . ?
C26 H26A 0.9900 . ?
C26 H26B 0.9900 . ?
C27 C28 1.529(4) . ?
C27 H27A 0.9900 . ?
C27 H27B 0.9900 . ?
C28 C33 1.380(4) . ?
C28 C29 1.410(4) . ?
C29 C30 1.380(4) . ?
C29 H29 0.9500 . ?
C30 C31 1.398(4) . ?
C31 C32 1.383(4) . ?
C32 C33 1.412(4) . ?
C32 H32 0.9500 . ?
C33 C53 1.520(4) . ?
C34 H34A 0.9800 . ?
C34 H34B 0.9800 . ?
C34 H34C 0.9800 . ?
C35 C36 1.508(4) . ?
C35 H35A 0.9900 . ?
C35 H35B 0.9900 . ?
C36 C37 1.388(4) . ?
C36 C41 1.389(4) . ?
C37 C38 1.388(4) . ?
C37 H37 0.9500 . ?
C38 C39 1.390(4) . ?
C38 C44 1.506(4) . ?
C39 C40 1.392(4) . ?
C39 H39 0.9500 . ?
C40 C41 1.390(4) . ?
C40 C42 1.490(4) . ?
C41 H41 0.9500 . ?
C43 H43A 0.9800 . ?
C43 H43B 0.9800 . ?
C43 H43C 0.9800 . ?
C44 H44A 0.9900 . ?
C44 H44B 0.9900 . ?
C45 C46 1.387(4) . ?
C45 C50 1.387(4) . ?
C46 C47 1.397(4) . ?
C46 H46 0.9500 . ?
C47 C48 1.395(4) . ?
C48 C49 1.415(4) . ?
C48 C52 1.523(4) . ?
C49 C50 1.381(4) . ?
C49 H49 0.9500 . ?
C51 H51A 0.9800 . ?
C51 H51B 0.9800 . ?
C51 H51C 0.9800 . ?
C52 C73 1.522(4) . ?
C52 H52A 0.9900 . ?
C52 H52B 0.9900 . ?
C53 C54 1.527(4) . ?
C53 H53A 0.9900 . ?
C53 H53B 0.9900 . ?
C54 C55 1.389(4) . ?
C54 C59 1.396(4) . ?
C55 C56 1.379(4) . ?
C55 H55 0.9500 . ?
C56 C57 1.401(4) . ?
C57 C58 1.375(4) . ?
C58 C59 1.404(4) . ?
C58 H58 0.9500 . ?
C60 H60A 0.9800 . ?
C60 H60B 0.9800 . ?
C60 H60C 0.9800 . ?
C61 C62 1.509(4) . ?
C61 H61A 0.9900 . ?
C61 H61B 0.9900 . ?
C62 C67 1.389(4) . ?
C62 C63 1.393(4) . ?
C63 C64 1.387(4) . ?
C63 H63 0.9500 . ?
C64 C65 1.392(4) . ?
C64 C70 1.501(4) . ?
C65 C66 1.395(4) . ?
C65 H65 0.9500 . ?
C66 C67 1.381(4) . ?
C66 C68 1.480(4) . ?
C67 H67 0.9500 . ?
C69 H69A 0.9800 . ?
C69 H69B 0.9800 . ?
C69 H69C 0.9800 . ?
C70 H70A 0.9900 . ?
C70 H70B 0.9900 . ?
C71 C72 1.386(4) . ?
C71 C76 1.400(4) . ?
C72 C73 1.400(4) . ?
C72 H72 0.9500 . ?
C73 C74 1.392(4) . ?
C74 C75 1.403(4) . ?
C74 C78 1.518(4) . ?
C75 C76 1.380(4) . ?
C75 H75 0.9500 . ?
C77 H77A 0.9800 . ?
C77 H77B 0.9800 . ?
C77 H77C 0.9800 . ?
C78 H78A 0.9900 . ?
C78 H78B 0.9900 . ?
O1SA C3SA 1.218(4) . ?
N2SA C3SA 1.309(4) . ?
N2SA C1SA 1.438(5) . ?
N2SA C2SA 1.463(5) . ?
C1SA H1S1 0.9800 . ?
C1SA H1S2 0.9800 . ?
C1SA H1S3 0.9800 . ?
C2SA H2S1 0.9800 . ?
C2SA H2S2 0.9800 . ?
C2SA H2S3 0.9800 . ?
C3SA H3SA 0.9500 . ?
O1SB C3SB 1.306(7) . ?
N1SB C3SB 1.296(6) . ?
N1SB C2SB 1.429(6) . ?
N1SB C1SB 1.439(6) . ?
C1SB H1S4 0.9800 . ?
C1SB H1S5 0.9800 . ?
C1SB H1S6 0.9800 . ?
C2SB H2S4 0.9800 . ?
C2SB H2S5 0.9800 . ?
C2SB H2S6 0.9800 . ?
C3SB H3SB 0.9500 . ?
O1SC C3SC 1.233(11) . ?
N1SC C3SC 1.341(13) . ?
N1SC C1SC 1.430(13) . ?
N1SC C2SC 1.506(15) . ?
C1SC H2S7 0.9800 . ?
C1SC H2S8 0.9800 . ?
C1SC H2S9 0.9800 . ?
C2SC H1S7 0.9800 . ?
C2SC H1S8 0.9800 . ?
C2SC H1S9 0.9800 . ?
C3SC H3SC 0.9500 . ?
O1SE C3SE 1.235(12) . ?
N1SE C3SE 1.335(13) . ?
N1SE C1SE 1.417(13) . ?
N1SE C2SE 1.431(15) . ?
C1SE H1SX 0.9800 . ?
C1SE H1SY 0.9800 . ?
C1SE H1SZ 0.9800 . ?
C2SE H2SX 0.9800 . ?
C2SE H2SY 0.9800 . ?
C2SE H2SZ 0.9800 . ?
C3SE H3SE 0.9500 . ?
O1SD C3SD 1.245(15) . ?
N1SD C3SD 1.339(14) . ?
N1SD C1SD 1.424(14) . ?
N1SD C2SD 1.456(15) . ?
C1SD H1SA 0.9800 . ?
C1SD H1SB 0.9800 . ?
C1SD H1SC 0.9800 . ?
C2SD H2SA 0.9800 . ?
C2SD H2SB 0.9800 . ?
C2SD H2SC 0.9800 . ?
C3SD H3SD 0.9500 . ?
O1SF C3SF 1.230(14) . ?
N1SF C3SF 1.354(14) . ?
N1SF C1SF 1.432(14) . ?
N1SF C2SF 1.489(15) . ?
C1SF H2SD 0.9800 . ?
C1SF H2SE 0.9800 . ?
C1SF H2SF 0.9800 . ?
C2SF H1SD 0.9800 . ?
C2SF H1SE 0.9800 . ?
C2SF H1SF 0.9800 . ?
C3SF H3SF 0.9500 . ?
